data_2311526
loop_
_publ_author_name
'Bhadbhade, Mohan Madhav'
'Charlson, Alexander J.'

_publ_section_title
;
 Crystal structure of
 poly[[\m<sub>3</sub>-(<i>S</i>)-2-amino-3-hydroxy-propano-ato]-<i>cis</i>-di-\m-chlorido-caesium-palladium(II)].
;
_journal_coeditor_code IM2483
_journal_issue 'Pt 12'
_journal_name_full 'Acta crystallographica. Section E, Crystallographic communications'
_journal_page_first 1898
_journal_page_last 1902
_journal_paper_doi 10.1107/S2056989017016164
_journal_volume 73
_journal_year 2017
_chemical_formula_iupac '[Cs Pd (C3 H6 N O3) Cl2]'
_chemical_formula_moiety 'C3 H6 Cl2 Cs N O3 Pd'
_chemical_formula_sum 'C3 H6 Cl2 Cs N O3 Pd'
_chemical_formula_weight 414.30
_chemical_name_systematic
Poly[[\m~3~-(<i>S</i>)-2-amino-3-hydroxypropanoato]-<i>cis</i>-di-\m-chlorido-caesiumpalladium(II)]
_space_group_crystal_system orthorhombic
_space_group_IT_number 18
_space_group_name_Hall 'P 2 2ab'
_space_group_name_H-M_alt 'P 21 21 2'
_atom_sites_solution_hydrogens mixed
_audit_creation_method
;
Olex2 1.2
(compiled 2017.07.20 svn.r3457 for OlexSys, GUI svn.r5370)
;
_cell_angle_alpha 90
_cell_angle_beta 90
_cell_angle_gamma 90
_cell_formula_units_Z 4
_cell_length_a 11.594(4)
_cell_length_b 17.072(5)
_cell_length_c 4.4739(12)
_cell_measurement_reflns_used 360
_cell_measurement_temperature 150.01
_cell_measurement_theta_max 20.058
_cell_measurement_theta_min 2.369
_cell_volume 885.5(5)
_computing_cell_refinement
;
SAINT (Bruker, 2016)
;
_computing_data_collection
;
APEX2 (Bruker, 2016)
;
_computing_data_reduction
;
SAINT (Bruker, 2016)
;
_computing_molecular_graphics
;
<i>OLEX2</i> (Dolomanov <i>et al.</i>,  2009)
;
_computing_publication_material
;
<i>OLEX2</i> (Dolomanov <i>et al.</i>,  2009)
;
_computing_structure_refinement
;
SHELXL2014 (Sheldrick, 2015b)
;
_computing_structure_solution
;
SHELXT (Sheldrick, 2015a)
;
_diffrn_ambient_temperature 150.01
_diffrn_measured_fraction_theta_full 0.991
_diffrn_measured_fraction_theta_max 0.991
_diffrn_measurement_device_type 'Bruker APEXII CCD'
_diffrn_measurement_method '\f and \w scans'
_diffrn_radiation_type MoK\a
_diffrn_radiation_wavelength 0.71073
_diffrn_reflns_av_R_equivalents 0.1251
_diffrn_reflns_limit_h_max 13
_diffrn_reflns_limit_h_min -13
_diffrn_reflns_limit_k_max 16
_diffrn_reflns_limit_k_min -20
_diffrn_reflns_limit_l_max 3
_diffrn_reflns_limit_l_min -5
_diffrn_reflns_number 5126
_diffrn_reflns_theta_full 25.000
_diffrn_reflns_theta_max 25.000
_diffrn_reflns_theta_min 2.123
_diffrn_standards_number 0
_exptl_absorpt_coefficient_mu 6.708
_exptl_absorpt_correction_T_max 0.7459
_exptl_absorpt_correction_T_min 0.4994
_exptl_absorpt_correction_type multi-scan
_exptl_absorpt_process_details
;
(SADABS; Bruker, 2016)
;
_exptl_crystal_colour 'light yellow'
_exptl_crystal_density_diffrn 3.107
_exptl_crystal_description plate
_exptl_crystal_F_000 760
_exptl_crystal_size_max 0.077
_exptl_crystal_size_mid 0.072
_exptl_crystal_size_min 0.03
_refine_diff_density_max 1.636
_refine_diff_density_min -1.236
_refine_ls_abs_structure_details
;
Flack <i>x</i> determined using 375 quotients
[(<i>I</i>^+^)-(<i>I</i>^-^)]/[(<i>I</i>^+^)+(<i>I</i>^-^)]
(Parsons <i>et al.</i>,  2013)
;
_refine_ls_abs_structure_Flack -0.02(5)
_refine_ls_extinction_method none
_refine_ls_goodness_of_fit_ref 0.834
_refine_ls_hydrogen_treatment mixed
_refine_ls_matrix_type full
_refine_ls_number_parameters 91
_refine_ls_number_reflns 1546
_refine_ls_number_restraints 13
_refine_ls_restrained_S_all 0.847
_refine_ls_R_factor_all 0.0642
_refine_ls_R_factor_gt 0.0387
_refine_ls_shift/su_max 0.001
_refine_ls_shift/su_mean 0.000
_refine_ls_structure_factor_coef Fsqd
_refine_ls_weighting_details 'w=1/[\s^2^(Fo^2^)] where P=(Fo^2^+2Fc^2^)/3'
_refine_ls_weighting_scheme calc
_refine_ls_wR_factor_gt 0.0655
_refine_ls_wR_factor_ref 0.0758
_reflns_number_gt 1212
_reflns_number_total 1546
_reflns_threshold_expression 'I > 2\s(I)'
_cod_data_source_file im2483sup1.cif
_cod_data_source_block I
_cod_original_cell_volume 885.6(5)
_cod_database_code 2311526
_shelx_space_group_comment
;
The symmetry employed for this shelxl refinement is uniquely defined
by the following loop, which should always be used as a source of
symmetry information in preference to the above space-group names.
They are only intended as comments.
;

loop_
_space_group_symop_operation_xyz
'x, y, z'
'-x, -y, z'
'-x+1/2, y+1/2, -z'
'x+1/2, -y+1/2, -z'

loop_
_atom_site_type_symbol
_atom_site_label
_atom_site_fract_x
_atom_site_fract_y
_atom_site_fract_z
_atom_site_U_iso_or_equiv
_atom_site_adp_type
_atom_site_calc_flag
_atom_site_occupancy
Cs Cs1 0.38524(10) 0.10339(5) 0.6704(2) 0.0179(3) Uani d 1
Pd Pd1 0.28780(11) 0.41984(6) 0.5719(2) 0.0097(3) Uani d 1
Cl Cl1 0.1180(4) 0.4294(2) 0.8375(9) 0.0184(9) Uani d 1
Cl Cl2 0.3493(4) 0.5375(2) 0.7574(8) 0.0164(10) Uani d 1
O O1 0.2471(9) 0.3141(6) 0.415(2) 0.016(3) Uani d 1
O O2 0.3137(9) 0.2136(6) 0.147(2) 0.020(3) Uani d 1
O O3 0.5412(9) 0.2649(6) 0.538(2) 0.016(2) Uani d 1
H H3 0.6175(15) 0.2695(16) 0.579(8) 0.024 Uiso d 1
N N1 0.4279(10) 0.4068(7) 0.316(3) 0.014(2) Uani d 1
H H1A 0.430153 0.446008 0.178195 0.017 Uiso calc 1
H H1B 0.492081 0.410758 0.431882 0.017 Uiso calc 1
C C1 0.3228(14) 0.2811(9) 0.245(3) 0.012(4) Uani d 1
C C2 0.4286(13) 0.3293(8) 0.158(4) 0.014(2) Uani d 1
H H2 0.424782 0.339538 -0.061897 0.017 Uiso calc 1
C C3 0.5389(14) 0.2847(9) 0.222(3) 0.016(2) Uani d 1
H H3A 0.541636 0.236400 0.099494 0.019 Uiso calc 1
H H3B 0.606568 0.317387 0.170155 0.019 Uiso calc 1

loop_
_atom_site_aniso_label
_atom_site_aniso_U_11
_atom_site_aniso_U_22
_atom_site_aniso_U_33
_atom_site_aniso_U_12
_atom_site_aniso_U_13
_atom_site_aniso_U_23
Cs1 0.0240(7) 0.0163(5) 0.0134(5) 0.0002(5) -0.0022(5) -0.0020(4)
Pd1 0.0094(7) 0.0098(6) 0.0097(6) 0.0012(6) 0.0003(6) 0.0000(5)
Cl1 0.015(2) 0.0202(19) 0.020(2) 0.001(2) 0.003(2) -0.0022(17)
Cl2 0.016(3) 0.0124(19) 0.021(3) -0.0018(19) 0.0006(18) -0.0039(15)
O1 0.009(6) 0.015(5) 0.025(7) -0.003(5) 0.011(5) -0.005(5)
O2 0.024(8) 0.013(5) 0.024(6) -0.001(5) -0.010(6) -0.003(5)
O3 0.010(5) 0.022(5) 0.016(5) 0.002(4) 0.000(4) 0.002(4)
N1 0.008(5) 0.018(5) 0.017(6) 0.002(4) -0.004(5) -0.001(5)
C1 0.008(9) 0.021(9) 0.007(9) -0.001(7) 0.005(6) 0.003(6)
C2 0.008(5) 0.018(5) 0.017(6) 0.002(4) -0.004(5) -0.001(5)
C3 0.010(5) 0.022(5) 0.016(5) 0.002(4) 0.000(4) 0.002(4)

loop_
_atom_type_symbol
_atom_type_description
_atom_type_scat_dispersion_real
_atom_type_scat_dispersion_imag
_atom_type_scat_source
C C 0.0033 0.0016 'International Tables Vol C Tables 4.2.6.8 and 6.1.1.4'
H H 0.0000 0.0000 'International Tables Vol C Tables 4.2.6.8 and 6.1.1.4'
Cl Cl 0.1484 0.1585 'International Tables Vol C Tables 4.2.6.8 and 6.1.1.4'
Cs Cs -0.3680 2.1192 'International Tables Vol C Tables 4.2.6.8 and 6.1.1.4'
N N 0.0061 0.0033 'International Tables Vol C Tables 4.2.6.8 and 6.1.1.4'
O O 0.0106 0.0060 'International Tables Vol C Tables 4.2.6.8 and 6.1.1.4'
Pd Pd -0.9988 1.0072 'International Tables Vol C Tables 4.2.6.8 and 6.1.1.4'

loop_
_geom_angle_atom_site_label_1
_geom_angle_atom_site_label_2
_geom_angle_atom_site_label_3
_geom_angle_site_symmetry_1
_geom_angle_site_symmetry_3
_geom_angle
Pd1 Cs1 Cs1 3_546 2_655 70.48(4)
Pd1 Cs1 Cl2 3_546 3_547 65.76(6)
Cl1 Cs1 Cs1 3_547 2_655 50.56(7)
Cl1 Cs1 Cs1 4_557 2_655 54.04(6)
Cl1 Cs1 Cs1 4_556 2_655 54.55(6)
Cl1 Cs1 Cs1 3_546 2_655 51.09(7)
Cl1 Cs1 Pd1 4_556 3_546 94.97(7)
Cl1 Cs1 Pd1 4_557 3_546 116.25(7)
Cl1 Cs1 Pd1 3_546 3_546 35.18(7)
Cl1 Cs1 Pd1 3_547 3_546 60.77(7)
Cl1 Cs1 Cl1 4_557 3_547 60.58(12)
Cl1 Cs1 Cl1 4_557 4_556 78.11(9)
Cl1 Cs1 Cl1 4_556 3_547 105.11(6)
Cl1 Cs1 Cl1 4_557 3_546 105.13(6)
Cl1 Cs1 Cl1 3_547 3_546 73.95(7)
Cl1 Cs1 Cl1 4_556 3_546 59.79(11)
Cl1 Cs1 Cl2 4_557 3_547 94.47(10)
Cl1 Cs1 Cl2 3_547 3_547 50.97(8)
Cl1 Cs1 Cl2 3_546 3_547 99.35(9)
Cl1 Cs1 Cl2 4_556 3_547 154.03(9)
Cl1 Cs1 C1 4_557 . 127.5(3)
Cl1 Cs1 C1 4_556 . 87.0(3)
Cl2 Cs1 Cs1 3_547 2_655 100.91(6)
Cl2 Cs1 Cs1 3_546 2_655 102.14(7)
Cl2 Cs1 Pd1 3_546 3_546 35.65(6)
Cl2 Cs1 Cl1 3_546 4_557 151.89(9)
Cl2 Cs1 Cl1 3_546 3_547 93.39(9)
Cl2 Cs1 Cl1 3_546 3_546 53.58(9)
Cl2 Cs1 Cl1 3_546 4_556 100.86(10)
Cl2 Cs1 Cl2 3_546 3_547 74.06(8)
Cl2 Cs1 C1 3_546 . 80.1(3)
O2 Cs1 Cs1 . 2_655 129.96(19)
O2 Cs1 Cs1 1_556 2_655 132.5(2)
O2 Cs1 Pd1 1_556 3_546 124.7(2)
O2 Cs1 Pd1 . 3_546 98.06(19)
O2 Cs1 Cl1 1_556 4_557 82.3(2)
O2 Cs1 Cl1 . 3_546 91.2(2)
O2 Cs1 Cl1 . 4_556 79.5(2)
O2 Cs1 Cl1 . 3_547 158.4(2)
O2 Cs1 Cl1 1_556 3_546 159.9(2)
O2 Cs1 Cl1 . 4_557 140.2(2)
O2 Cs1 Cl1 1_556 3_547 94.5(2)
O2 Cs1 Cl1 1_556 4_556 140.3(2)
O2 Cs1 Cl2 1_556 3_546 112.3(2)
O2 Cs1 Cl2 . 3_547 118.8(2)
O2 Cs1 Cl2 . 3_546 65.0(2)
O2 Cs1 Cl2 1_556 3_547 61.0(2)
O2 Cs1 O2 1_556 . 94.8(3)
O2 Cs1 O3 . . 60.9(3)
O2 Cs1 O3 1_556 . 75.8(3)
O2 Cs1 C1 . . 19.0(3)
O2 Cs1 C1 1_556 . 78.0(3)
O3 Cs1 Cs1 . 2_655 109.42(18)
O3 Cs1 Pd1 . 3_546 153.60(18)
O3 Cs1 Cl1 . 4_557 80.07(19)
O3 Cs1 Cl1 . 3_546 123.52(19)
O3 Cs1 Cl1 . 4_556 66.99(18)
O3 Cs1 Cl1 . 3_547 140.51(19)
O3 Cs1 Cl2 . 3_547 136.84(18)
O3 Cs1 Cl2 . 3_546 125.87(19)
O3 Cs1 C1 . . 48.1(3)
C1 Cs1 Cs1 . 2_655 141.5(2)
C1 Cs1 Pd1 . 3_546 115.0(2)
C1 Cs1 Cl1 . 3_546 109.9(2)
C1 Cs1 Cl1 . 3_547 167.2(3)
C1 Cs1 Cl2 . 3_547 116.3(3)
Cl1 Pd1 Cs1 . 3_556 69.20(10)
Cl2 Pd1 Cs1 . 3_556 63.44(11)
Cl2 Pd1 Cl1 . . 90.97(14)
O1 Pd1 Cs1 . 3_556 120.7(3)
O1 Pd1 Cl1 . . 92.5(3)
O1 Pd1 Cl2 . . 175.4(3)
O1 Pd1 N1 . . 83.7(4)
N1 Pd1 Cs1 . 3_556 110.5(3)
N1 Pd1 Cl1 . . 175.3(4)
N1 Pd1 Cl2 . . 93.0(3)
Cs1 Cl1 Cs1 4_456 3_557 119.79(11)
Cs1 Cl1 Cs1 4_457 3_557 75.40(8)
Cs1 Cl1 Cs1 3_557 3_556 73.95(7)
Cs1 Cl1 Cs1 4_457 3_556 119.82(11)
Cs1 Cl1 Cs1 4_456 3_556 74.36(8)
Cs1 Cl1 Cs1 4_457 4_456 78.11(9)
Pd1 Cl1 Cs1 . 3_556 75.62(10)
Pd1 Cl1 Cs1 . 4_456 107.83(14)
Pd1 Cl1 Cs1 . 4_457 164.55(15)
Pd1 Cl1 Cs1 . 3_557 111.88(14)
Cs1 Cl2 Cs1 3_556 3_557 74.06(8)
Pd1 Cl2 Cs1 . 3_557 105.91(14)
Pd1 Cl2 Cs1 . 3_556 80.92(12)
C1 O1 Pd1 . . 116.2(9)
Cs1 O2 Cs1 1_554 . 94.8(3)
C1 O2 Cs1 . 1_554 145.3(10)
C1 O2 Cs1 . . 105.8(9)
Cs1 O3 H3 . . 124.3(19)
C3 O3 Cs1 . . 110.7(8)
C3 O3 H3 . . 101(2)
Pd1 N1 H1A . . 109.2
Pd1 N1 H1B . . 109.2
H1A N1 H1B . . 107.9
C2 N1 Pd1 . . 111.9(9)
C2 N1 H1A . . 109.2
C2 N1 H1B . . 109.2
O1 C1 Cs1 . . 101.0(8)
O1 C1 C2 . . 117.5(13)
O2 C1 Cs1 . . 55.1(8)
O2 C1 O1 . . 123.8(15)
O2 C1 C2 . . 118.7(14)
C2 C1 Cs1 . . 114.9(9)
N1 C2 C1 . . 110.5(13)
N1 C2 H2 . . 108.0
N1 C2 C3 . . 111.1(12)
C1 C2 H2 . . 108.0
C3 C2 C1 . . 111.0(13)
C3 C2 H2 . . 108.0
O3 C3 C2 . . 108.4(14)
O3 C3 H3A . . 110.0
O3 C3 H3B . . 110.0
C2 C3 H3A . . 110.0
C2 C3 H3B . . 110.0
H3A C3 H3B . . 108.4

loop_
_geom_bond_atom_site_label_1
_geom_bond_atom_site_label_2
_geom_bond_site_symmetry_2
_geom_bond_distance
_geom_bond_publ_flag
Cs1 Cs1 2_655 4.421(2) y
Cs1 Pd1 3_546 3.8755(17) y
Cs1 Cl1 4_557 3.528(4) y
Cs1 Cl1 4_556 3.572(4) y
Cs1 Cl1 3_546 3.740(4) y
Cs1 Cl1 3_547 3.698(4) y
Cs1 Cl2 3_546 3.510(4) y
Cs1 Cl2 3_547 3.901(4) y
Cs1 O2 . 3.117(10) y
Cs1 O2 1_556 2.962(10) y
Cs1 O3 . 3.349(10) y
Cs1 C1 . 3.654(15) y
Pd1 Cl1 . 2.305(4) y
Pd1 Cl2 . 2.287(4) y
Pd1 O1 . 1.993(9) y
Pd1 N1 . 2.000(12) y
O1 C1 . 1.291(17) ?
O2 C1 . 1.238(18) ?
O3 H3 . 0.907(12) ?
O3 C3 . 1.458(18) ?
N1 H1A . 0.9100 ?
N1 H1B . 0.9100 ?
N1 C2 . 1.500(17) ?
C1 C2 . 1.53(2) ?
C2 H2 . 1.0000 ?
C2 C3 . 1.52(2) ?
C3 H3A . 0.9900 ?
C3 H3B . 0.9900 ?

loop_
_geom_hbond_atom_site_label_D
_geom_hbond_atom_site_label_H
_geom_hbond_atom_site_label_A
_geom_hbond_site_symmetry_A
_geom_hbond_distance_DH
_geom_hbond_distance_HA
_geom_hbond_distance_DA
_geom_hbond_angle_DHA
O3 H3 O1 4_556 0.907(12) 2.07(2) 2.750(14) 131(3)
O3 H3 O2 4_556 0.907(12) 2.60(2) 3.479(15) 163(3)
N1 H1A Cl2 1_554 0.91 2.62 3.471(13) 156.1
N1 H1B Cl2 2_665 0.91 2.51 3.388(13) 163.3
C2 H2 O3 1_554 1.00 2.58 3.255(19) 125.0
